data_4323494
loop_
_publ_author_name
'Claire J. Carmalt'
'Alan H. Cowley'
'Robert D. Culp'
'Richard A. Jones'
'Yang-Ming Sun'
'Bill Fitts'
'Sandra Whaley'
'Herbert W. Roesky'

_publ_section_title
;
 Monomeric Titanium(IV) Azides as a New Route to Titanium Nitride
;
_journal_name_full 'Inorganic Chemistry'
_journal_page_first 3108
_journal_page_last 3112
_journal_paper_doi 10.1021/ic9614834
_journal_volume 36
_journal_year 1997
_chemical_formula_sum 'C14 H20 N10 Ti'
_chemical_formula_weight 376.30
_chemical_name_common '[Ti(NMe2)2(N3)2(bipy)]'
_chemical_name_systematic
; 
 ? 
;
_space_group_IT_number 15
_symmetry_cell_setting monoclinic
_symmetry_space_group_name_Hall '-I 2ya'
_symmetry_space_group_name_H-M 'I 1 2/a 1'
_atom_sites_solution_hydrogens geom
_atom_sites_solution_primary direct
_atom_sites_solution_secondary difmap
_audit_creation_method SHELXL
_cell_angle_alpha 90.00
_cell_angle_beta 95.40(2)
_cell_angle_gamma 90.00
_cell_formula_units_Z 4
_cell_length_a 7.358(2)
_cell_length_b 16.808(4)
_cell_length_c 14.837(6)
_cell_measurement_temperature 153(2)
_cell_volume 1826.8(10)
_computing_cell_refinement 'Siemens XSCANS'
_computing_data_collection 'Siemens XSCANS'
_computing_data_reduction 'Siemens SHELXTL'
_computing_molecular_graphics 'Siemens SHELXTL'
_computing_publication_material 'Siemens SHELXTL'
_computing_structure_refinement 'SHELXL-93 (Sheldrick, 1993)'
_computing_structure_solution 'SHELXS-86 (Sheldrick, 1990)'
_diffrn_ambient_temperature 293(2)
_diffrn_measurement_device 'Siemens P4'
_diffrn_measurement_method '\w scans'
_diffrn_radiation_monochromator graphite
_diffrn_radiation_source 'fine-focus sealed tube'
_diffrn_radiation_type MoK\a
_diffrn_radiation_wavelength 0.71073
_diffrn_reflns_av_R_equivalents 0.0140
_diffrn_reflns_av_sigmaI/netI 0.0811
_diffrn_reflns_limit_h_max 7
_diffrn_reflns_limit_h_min -7
_diffrn_reflns_limit_k_max 18
_diffrn_reflns_limit_k_min -5
_diffrn_reflns_limit_l_max 15
_diffrn_reflns_limit_l_min -15
_diffrn_reflns_number 1235
_diffrn_reflns_theta_max 22.47
_diffrn_reflns_theta_min 2.42
_diffrn_standards_decay_% 2.4
_diffrn_standards_interval_count 97
_diffrn_standards_number 3
_exptl_absorpt_coefficient_mu 0.488
_exptl_absorpt_correction_type none
_exptl_crystal_colour brown
_exptl_crystal_density_diffrn 1.368
_exptl_crystal_description needle
_exptl_crystal_F_000 784
_exptl_crystal_size_max 0.21
_exptl_crystal_size_mid 0.13
_exptl_crystal_size_min 0.05
_refine_diff_density_max 0.546
_refine_diff_density_min -0.418
_refine_diff_density_rms 0.078
_refine_ls_extinction_method none
_refine_ls_goodness_of_fit_all 1.101
_refine_ls_goodness_of_fit_obs 1.186
_refine_ls_matrix_type full
_refine_ls_number_parameters 118
_refine_ls_number_reflns 1188
_refine_ls_number_restraints 0
_refine_ls_restrained_S_all 1.101
_refine_ls_restrained_S_obs 1.186
_refine_ls_R_factor_all 0.1046
_refine_ls_R_factor_obs 0.0671
_refine_ls_shift/esd_max 0.000
_refine_ls_shift/esd_mean 0.000
_refine_ls_structure_factor_coef Fsqd
_refine_ls_weighting_details 'w=1/[\s^2^(Fo^2^)+(0.0871P)^2^+0.0333P] where P=(Fo^2^+2Fc^2^)/3'
_refine_ls_weighting_scheme calc
_refine_ls_wR_factor_all 0.1692
_refine_ls_wR_factor_obs 0.1509
_reflns_number_observed 846
_reflns_number_total 1188
_reflns_observed_criterion >2sigma(I)
_cod_data_source_file ic9614834_3.cif
_cod_data_source_block compound3
_cod_depositor_comments
;
The following automatic conversions were performed:

'_refine_ls_weighting_scheme' value 'calc
w=1/[\s^2^(Fo^2^)+(0.0871P)^2^+0.0333P] where P=(Fo^2^+2Fc^2^)/3' was
changed to 'calc'. New tag '_refine_ls_weighting_details' was
created. The value of the new tag was set to
'w=1/[\s^2^(Fo^2^)+(0.0871P)^2^+0.0333P] where P=(Fo^2^+2Fc^2^)/3'.

Automatic conversion script
Id: cif_fix_values 3143 2015-03-26 13:38:13Z robertas 
;
_cod_database_code 4323494

loop_
_symmetry_equiv_pos_as_xyz
'x, y, z'
'-x+1/2, y, -z'
'x+1/2, y+1/2, z+1/2'
'-x+1, y+1/2, -z+1/2'
'-x, -y, -z'
'x-1/2, -y, z'
'-x+1/2, -y+1/2, -z+1/2'
'x, -y+1/2, z+1/2'

loop_
_atom_site_aniso_label
_atom_site_aniso_U_11
_atom_site_aniso_U_22
_atom_site_aniso_U_33
_atom_site_aniso_U_23
_atom_site_aniso_U_13
_atom_site_aniso_U_12
Ti1 0.0215(9) 0.0167(8) 0.0380(11) 0.000 0.0058(7) 0.000
N1 0.037(3) 0.023(3) 0.054(4) 0.002(3) 0.017(3) 0.000(2)
N2 0.035(3) 0.033(3) 0.058(4) 0.001(3) 0.019(3) 0.008(3)
N3 0.079(5) 0.045(4) 0.136(7) 0.024(5) 0.061(5) 0.000(4)
N4 0.023(3) 0.022(3) 0.047(4) -0.007(3) 0.004(3) -0.003(2)
N5 0.029(3) 0.025(3) 0.029(3) 0.002(3) 0.002(2) 0.005(2)
C1 0.039(4) 0.049(5) 0.082(6) -0.033(4) 0.012(4) -0.007(4)
C2 0.037(5) 0.043(4) 0.060(5) -0.012(4) 0.002(4) -0.006(3)
C3 0.039(4) 0.028(4) 0.036(4) -0.001(3) -0.001(3) 0.004(3)
C4 0.038(4) 0.055(5) 0.033(4) -0.006(4) -0.004(3) -0.001(4)
C5 0.039(4) 0.048(5) 0.050(5) -0.022(4) 0.003(4) -0.015(4)
C6 0.042(4) 0.022(3) 0.044(4) -0.006(3) 0.010(4) -0.005(3)
C7 0.023(3) 0.028(3) 0.030(4) 0.002(3) 0.010(3) 0.000(3)

loop_
_atom_site_label
_atom_site_type_symbol
_atom_site_fract_x
_atom_site_fract_y
_atom_site_fract_z
_atom_site_U_iso_or_equiv
_atom_site_thermal_displace_type
_atom_site_occupancy
_atom_site_calc_flag
_atom_site_refinement_flags
_atom_site_disorder_group
Ti1 Ti 0.2500 0.21400(9) 0.0000 0.0252(5) Uani 1 d S .
N1 N 0.4668(7) 0.2298(3) -0.0773(4) 0.0370(14) Uani 1 d . .
N2 N 0.5275(7) 0.2876(4) -0.1108(4) 0.0409(14) Uani 1 d . .
N3 N 0.5881(10) 0.3409(4) -0.1460(6) 0.083(3) Uani 1 d . .
N4 N 0.1047(6) 0.1410(3) -0.0740(4) 0.0307(13) Uani 1 d . .
N5 N 0.3471(7) 0.3240(3) 0.0797(3) 0.0274(12) Uani 1 d . .
C1 C 0.1884(9) 0.0717(4) -0.1125(6) 0.056(2) Uani 1 d . .
H1A H 0.3170(13) 0.0714(13) -0.0939(21) 0.049(8) Uiso 1 calc R .
H1B H 0.1696(44) 0.0740(11) -0.1773(6) 0.049(8) Uiso 1 calc R .
H1C H 0.1339(36) 0.0241(4) -0.0915(20) 0.049(8) Uiso 1 calc R .
C2 C -0.0925(8) 0.1423(4) -0.0989(5) 0.047(2) Uani 1 d . .
H2A H -0.1438(11) 0.1893(12) -0.0748(22) 0.049(8) Uiso 1 calc R .
H2B H -0.1471(11) 0.0961(13) -0.0746(22) 0.049(8) Uiso 1 calc R .
H2C H -0.1159(8) 0.1422(22) -0.1636(5) 0.049(8) Uiso 1 calc R .
C3 C 0.4317(9) 0.3199(4) 0.1630(5) 0.035(2) Uani 1 d . .
H3 H 0.4572(9) 0.2698(4) 0.1876(5) 0.028(8) Uiso 1 calc R .
C4 C 0.4835(9) 0.3850(4) 0.2146(5) 0.042(2) Uani 1 d . .
H4 H 0.5442(9) 0.3796(4) 0.2721(5) 0.028(8) Uiso 1 calc R .
C5 C 0.4417(9) 0.4589(4) 0.1776(5) 0.046(2) Uani 1 d . .
H5 H 0.4755(9) 0.5046(4) 0.2103(5) 0.028(8) Uiso 1 calc R .
C6 C 0.3510(9) 0.4651(4) 0.0932(5) 0.036(2) Uani 1 d . .
H6 H 0.3223(9) 0.5148(4) 0.0683(5) 0.028(8) Uiso 1 calc R .
C7 C 0.3021(8) 0.3962(3) 0.0449(4) 0.0265(14) Uani 1 d . .

loop_
_atom_type_symbol
_atom_type_description
_atom_type_scat_dispersion_real
_atom_type_scat_dispersion_imag
_atom_type_scat_source
C C 0.0033 0.0016 'International Tables Vol C Tables 4.2.6.8 and 6.1.1.4'
H H 0.0000 0.0000 'International Tables Vol C Tables 4.2.6.8 and 6.1.1.4'
N N 0.0061 0.0033 'International Tables Vol C Tables 4.2.6.8 and 6.1.1.4'
Ti Ti 0.2776 0.4457 'International Tables Vol C Tables 4.2.6.8 and 6.1.1.4'

loop_
_geom_angle_atom_site_label_1
_geom_angle_atom_site_label_2
_geom_angle_atom_site_label_3
_geom_angle
_geom_angle_site_symmetry_1
_geom_angle_site_symmetry_3
_geom_angle_publ_flag
N4 Ti1 N4 99.9(3) . 2 ?
N4 Ti1 N1 100.6(2) . . ?
N4 Ti1 N1 89.0(2) 2 . ?
N4 Ti1 N1 89.0(2) . 2 ?
N4 Ti1 N1 100.6(2) 2 2 ?
N1 Ti1 N1 165.2(3) . 2 ?
N4 Ti1 N5 162.7(2) . . ?
N4 Ti1 N5 95.3(2) 2 . ?
N1 Ti1 N5 87.9(2) . . ?
N1 Ti1 N5 80.1(2) 2 . ?
N4 Ti1 N5 95.3(2) . 2 ?
N4 Ti1 N5 162.7(2) 2 2 ?
N1 Ti1 N5 80.1(2) . 2 ?
N1 Ti1 N5 87.9(2) 2 2 ?
N5 Ti1 N5 71.1(2) . 2 ?
N2 N1 Ti1 132.3(4) . . ?
N3 N2 N1 176.9(7) . . ?
C1 N4 C2 111.0(5) . . ?
C1 N4 Ti1 120.3(4) . . ?
C2 N4 Ti1 128.7(4) . . ?
C3 N5 C7 118.6(5) . . ?
C3 N5 Ti1 122.5(4) . . ?
C7 N5 Ti1 118.6(4) . . ?
N5 C3 C4 123.9(6) . . ?
C3 C4 C5 117.2(6) . . ?
C6 C5 C4 120.2(6) . . ?
C5 C6 C7 119.3(6) . . ?
N5 C7 C6 120.6(5) . . ?
N5 C7 C7 115.8(3) . 2 ?
C6 C7 C7 123.6(4) . 2 ?

loop_
_geom_bond_atom_site_label_1
_geom_bond_atom_site_label_2
_geom_bond_distance
_geom_bond_site_symmetry_2
_geom_bond_publ_flag
Ti1 N4 1.906(5) . ?
Ti1 N4 1.906(5) 2 ?
Ti1 N1 2.067(5) . ?
Ti1 N1 2.067(5) 2 ?
Ti1 N5 2.274(5) . ?
Ti1 N5 2.274(5) 2 ?
N1 N2 1.197(7) . ?
N2 N3 1.148(8) . ?
N4 C1 1.459(8) . ?
N4 C2 1.463(7) . ?
N5 C3 1.333(8) . ?
N5 C7 1.347(7) . ?
C3 C4 1.367(9) . ?
C4 C5 1.380(10) . ?
C5 C6 1.367(9) . ?
C6 C7 1.391(8) . ?
C7 C7 1.473(12) 2 ?
